data_2013200
loop_
_publ_author_name
'Glidewell, Christopher'
'Low, John N.'
'Melguizo, Manuel'
'Quesada, Antonio'

_publ_section_title
;
 Hydrogen bonding in nitroaniline analogues: hydrogen-bonded sheets in
 2-amino-4,6-dimethoxy-5-nitropyrimidine and \p-stacked hydrogen-bonded
 sheets in 4-amino-2,6-dimethoxy-5-nitropyrimidine
;
_journal_issue 1
_journal_name_full 'Acta Crystallographica Section C'
_journal_page_first o14
_journal_page_last o18
_journal_paper_doi 10.1107/S0108270102020322
_journal_volume 59
_journal_year 2003
_chemical_formula_moiety 'C6 H8 N4 O4'
_chemical_formula_sum 'C6 H8 N4 O4'
_chemical_formula_weight 200.16
_chemical_name_systematic
;
4-amino-2,6-dimethoxy-5-nitropyrimidine
;
_space_group_IT_number 2
_symmetry_cell_setting triclinic
_symmetry_space_group_name_Hall '-P 1'
_symmetry_space_group_name_H-M 'P -1'
_atom_sites_solution_hydrogens geom
_atom_sites_solution_primary direct
_atom_sites_solution_secondary difmap
_cell_angle_alpha 79.007(2)
_cell_angle_beta 75.577(3)
_cell_angle_gamma 72.547(2)
_cell_formula_units_Z 4
_cell_length_a 6.8427(2)
_cell_length_b 9.9742(5)
_cell_length_c 13.2752(5)
_cell_measurement_reflns_used 3699
_cell_measurement_temperature 120.0(10)
_cell_measurement_theta_max 27.50
_cell_measurement_theta_min 3.19
_cell_volume 830.46(6)
_computing_cell_refinement 'DENZO-SMN (Otwinowski & Minor, 1997)'
_computing_data_collection 'KappaCCD Server Software (Nonius, 1997)'
_computing_data_reduction 'DENZO-SMN (Otwinowski & Minor, 1997)'
_computing_molecular_graphics 'PLATON (Spek, 2002)'
_computing_publication_material 'SHELXL97 and PRPKAPPA (Ferguson, 1999)'
_computing_structure_refinement 'SHELXL97 (Sheldrick, 1997)'
_computing_structure_solution 'SHELXS97 (Sheldrick, 1997)'
_diffrn_ambient_temperature 120(2)
_diffrn_measured_fraction_theta_full 0.992
_diffrn_measured_fraction_theta_max 0.970
_diffrn_measurement_device_type 'Nonius KappaCCD area-detector'
_diffrn_measurement_method '\f scans, and \w scans with \k offsets'
_diffrn_radiation_monochromator graphite
_diffrn_radiation_source 'fine-focus sealed X-ray tube'
_diffrn_radiation_type 'Mo K\a'
_diffrn_radiation_wavelength 0.71073
_diffrn_reflns_av_R_equivalents 0.065
_diffrn_reflns_av_sigmaI/netI 0.051
_diffrn_reflns_limit_h_max 8
_diffrn_reflns_limit_h_min -8
_diffrn_reflns_limit_k_max 12
_diffrn_reflns_limit_k_min -12
_diffrn_reflns_limit_l_max 16
_diffrn_reflns_limit_l_min -17
_diffrn_reflns_number 12543
_diffrn_reflns_theta_full 26.50
_diffrn_reflns_theta_max 27.50
_diffrn_reflns_theta_min 3.19
_diffrn_standards_decay_% negligible
_exptl_absorpt_coefficient_mu 0.136
_exptl_absorpt_correction_T_max 0.978
_exptl_absorpt_correction_T_min 0.946
_exptl_absorpt_correction_type multi-scan
_exptl_absorpt_process_details '(DENZO-SMN; Otwinowski & Minor, 1997)'
_exptl_crystal_colour colourless
_exptl_crystal_density_diffrn 1.601
_exptl_crystal_density_meas ?
_exptl_crystal_density_method 'not measured'
_exptl_crystal_description block
_exptl_crystal_F_000 416
_exptl_crystal_size_max 0.40
_exptl_crystal_size_mid 0.25
_exptl_crystal_size_min 0.20
_refine_diff_density_max 0.50
_refine_diff_density_min -0.39
_refine_ls_extinction_method none
_refine_ls_goodness_of_fit_ref 1.022
_refine_ls_hydrogen_treatment constr
_refine_ls_matrix_type full
_refine_ls_number_parameters 257
_refine_ls_number_reflns 3699
_refine_ls_number_restraints 0
_refine_ls_restrained_S_all 1.022
_refine_ls_R_factor_all 0.080
_refine_ls_R_factor_gt 0.050
_refine_ls_shift/su_max 0.001
_refine_ls_shift/su_mean 0.000
_refine_ls_structure_factor_coef Fsqd
_refine_ls_weighting_details 'w = 1/[\s^2^(Fo^2^)+(0.0779P)^2^] where P=(Fo^2^+2Fc^2^)/3'
_refine_ls_weighting_scheme calc
_refine_ls_wR_factor_gt 0.120
_refine_ls_wR_factor_ref 0.135
_reflns_number_gt 2510
_reflns_number_total 3699
_reflns_threshold_expression I>2\s(I)
_cod_data_source_file sk1599.cif
_cod_data_source_block II
_cod_depositor_comments
;
The following automatic conversions were performed:

'_exptl_crystal_density_meas' value 'not measured' was changed to '?'
- the value is perceived as not measured.

Automatic conversion script
Id: cif_fix_values 3008 2015-01-20 13:52:24Z robertas 
;
_cod_database_code 2013200
_cod_database_fobs_code 2013200

loop_
_symmetry_equiv_pos_as_xyz
'x, y, z'
'-x, -y, -z'

loop_
_atom_site_label
_atom_site_fract_x
_atom_site_fract_y
_atom_site_fract_z
_atom_site_U_iso_or_equiv
_atom_site_adp_type
_atom_site_calc_flag
_atom_site_refinement_flags
_atom_site_occupancy
_atom_site_disorder_assembly
_atom_site_disorder_group
_atom_site_type_symbol
N11 0.24070(19) 0.04768(13) 1.08769(9) 0.0160(3) Uani d . 1 . . N
C12 0.2416(2) 0.13922(16) 1.00022(12) 0.0158(3) Uani d . 1 . . C
C121 0.2063(3) 0.31254(17) 1.10861(12) 0.0233(4) Uani d . 1 . . C
O12 0.23108(18) 0.27243(11) 1.00632(8) 0.0206(3) Uani d . 1 . . O
N13 0.25233(19) 0.11597(13) 0.90412(10) 0.0161(3) Uani d . 1 . . N
C14 0.2615(2) -0.01660(16) 0.89040(11) 0.0148(3) Uani d . 1 . . C
N14 0.2724(2) -0.03475(14) 0.79233(9) 0.0187(3) Uani d . 1 . . N
C15 0.2600(2) -0.12426(15) 0.97845(11) 0.0149(3) Uani d . 1 . . C
N15 0.2686(2) -0.26649(14) 0.96737(10) 0.0190(3) Uani d . 1 . . N
O152 0.2669(3) -0.35590(13) 1.04365(10) 0.0469(4) Uani d . 1 . . O
O151 0.27636(18) -0.29476(12) 0.87914(8) 0.0233(3) Uani d . 1 . . O
C16 0.2507(2) -0.08460(16) 1.07678(11) 0.0151(3) Uani d . 1 . . C
O16 0.25090(17) -0.17890(11) 1.16133(8) 0.0191(3) Uani d . 1 . . O
C161 0.2449(3) -0.13105(17) 1.25871(11) 0.0202(4) Uani d . 1 . . C
N21 0.2547(2) 0.31004(13) 0.46017(10) 0.0171(3) Uani d . 1 . . N
C22 0.2483(2) 0.21808(16) 0.54755(12) 0.0170(3) Uani d . 1 . . C
C221 0.2449(3) 0.05499(17) 0.43956(12) 0.0243(4) Uani d . 1 . . C
O22 0.24281(18) 0.08772(11) 0.54138(8) 0.0220(3) Uani d . 1 . . O
N23 0.2484(2) 0.23754(13) 0.64323(10) 0.0179(3) Uani d . 1 . . N
C24 0.2476(2) 0.36860(16) 0.65701(12) 0.0161(3) Uani d . 1 . . C
N24 0.2467(2) 0.38409(14) 0.75419(10) 0.0210(3) Uani d . 1 . . N
C25 0.2467(2) 0.47816(15) 0.56970(11) 0.0153(3) Uani d . 1 . . C
N25 0.23793(19) 0.61896(13) 0.58176(10) 0.0165(3) Uani d . 1 . . N
O252 0.2506(2) 0.70808(12) 0.50460(9) 0.0270(3) Uani d . 1 . . O
O251 0.21637(19) 0.64912(11) 0.67143(8) 0.0247(3) Uani d . 1 . . O
C26 0.2572(2) 0.43875(16) 0.47082(12) 0.0152(3) Uani d . 1 . . C
C261 0.2865(3) 0.48191(17) 0.28676(11) 0.0215(4) Uani d . 1 . . C
O26 0.26880(17) 0.53178(11) 0.38560(8) 0.0191(3) Uani d . 1 . . O
H12A 0.0744 0.2984 1.1529 0.035 Uiso calc R 1 . . H
H12B 0.2045 0.4125 1.1015 0.035 Uiso calc R 1 . . H
H12C 0.3233 0.2539 1.1409 0.035 Uiso calc R 1 . . H
H14A 0.2732 0.0370 0.7422 0.022 Uiso calc R 1 . . H
H14B 0.2788 -0.1185 0.7776 0.022 Uiso calc R 1 . . H
H16A 0.3687 -0.0973 1.2518 0.030 Uiso calc R 1 . . H
H16B 0.2436 -0.2098 1.3155 0.030 Uiso calc R 1 . . H
H16C 0.1183 -0.0537 1.2747 0.030 Uiso calc R 1 . . H
H22A 0.1191 0.1150 0.4151 0.036 Uiso calc R 1 . . H
H22B 0.2475 -0.0448 0.4448 0.036 Uiso calc R 1 . . H
H22C 0.3695 0.0726 0.3897 0.036 Uiso calc R 1 . . H
H24A 0.2467 0.3118 0.8040 0.025 Uiso calc R 1 . . H
H24B 0.2461 0.4666 0.7689 0.025 Uiso calc R 1 . . H
H26A 0.4152 0.4054 0.2734 0.032 Uiso calc R 1 . . H
H26B 0.2907 0.5602 0.2298 0.032 Uiso calc R 1 . . H
H26C 0.1655 0.4465 0.2906 0.032 Uiso calc R 1 . . H

loop_
_atom_site_aniso_label
_atom_site_aniso_U_11
_atom_site_aniso_U_22
_atom_site_aniso_U_33
_atom_site_aniso_U_12
_atom_site_aniso_U_13
_atom_site_aniso_U_23
N11 0.0192(7) 0.0149(7) 0.0134(7) -0.0051(5) -0.0031(5) -0.0003(5)
C12 0.0154(8) 0.0149(8) 0.0165(8) -0.0050(6) -0.0028(6) 0.0001(6)
C121 0.0350(10) 0.0188(9) 0.0192(9) -0.0112(7) -0.0040(7) -0.0055(7)
O12 0.0326(6) 0.0144(6) 0.0167(6) -0.0088(5) -0.0059(4) -0.0008(4)
N13 0.0187(7) 0.0173(7) 0.0124(7) -0.0060(5) -0.0035(5) 0.0003(5)
C14 0.0119(7) 0.0164(8) 0.0156(8) -0.0037(6) -0.0023(6) -0.0017(6)
N14 0.0285(8) 0.0175(7) 0.0110(7) -0.0079(6) -0.0054(5) 0.0003(5)
C15 0.0175(8) 0.0130(8) 0.0145(8) -0.0043(6) -0.0038(6) -0.0011(6)
N15 0.0252(7) 0.0187(7) 0.0138(7) -0.0079(6) -0.0041(5) -0.0001(5)
O152 0.1079(13) 0.0205(7) 0.0194(7) -0.0285(8) -0.0207(7) 0.0091(5)
O151 0.0365(7) 0.0212(6) 0.0148(6) -0.0097(5) -0.0066(5) -0.0038(5)
C16 0.0143(7) 0.0146(8) 0.0152(8) -0.0043(6) -0.0034(6) 0.0024(6)
O16 0.0300(6) 0.0161(6) 0.0121(6) -0.0088(5) -0.0061(4) 0.0022(4)
C161 0.0316(9) 0.0201(8) 0.0108(8) -0.0088(7) -0.0059(6) -0.0015(6)
N21 0.0220(7) 0.0155(7) 0.0141(7) -0.0057(5) -0.0042(5) -0.0004(5)
C22 0.0208(8) 0.0129(8) 0.0160(8) -0.0044(6) -0.0032(6) 0.0004(6)
C221 0.0410(10) 0.0166(8) 0.0176(9) -0.0097(7) -0.0066(7) -0.0036(6)
O22 0.0381(7) 0.0132(6) 0.0167(6) -0.0096(5) -0.0072(5) 0.0004(4)
N23 0.0255(7) 0.0147(7) 0.0134(7) -0.0056(6) -0.0056(5) 0.0010(5)
C24 0.0161(8) 0.0170(8) 0.0141(8) -0.0044(6) -0.0026(6) -0.0001(6)
N24 0.0350(8) 0.0168(7) 0.0117(7) -0.0082(6) -0.0067(5) 0.0018(5)
C25 0.0194(8) 0.0128(8) 0.0134(8) -0.0043(6) -0.0038(6) -0.0003(6)
N25 0.0203(7) 0.0148(7) 0.0144(7) -0.0044(5) -0.0042(5) -0.0011(5)
O252 0.0484(8) 0.0155(6) 0.0167(6) -0.0115(5) -0.0060(5) 0.0030(5)
O251 0.0435(7) 0.0194(6) 0.0134(6) -0.0091(5) -0.0070(5) -0.0045(5)
C26 0.0155(8) 0.0152(8) 0.0142(8) -0.0042(6) -0.0045(6) 0.0020(6)
C261 0.0358(10) 0.0203(8) 0.0105(8) -0.0101(7) -0.0061(6) -0.0003(6)
O26 0.0307(6) 0.0154(6) 0.0126(6) -0.0081(5) -0.0064(4) 0.0007(4)

loop_
_atom_type_symbol
_atom_type_description
_atom_type_scat_dispersion_real
_atom_type_scat_dispersion_imag
_atom_type_scat_source
C C 0.0033 0.0016 'International Tables Vol C Tables 4.2.6.8 and 6.1.1.4'
H H 0.0000 0.0000 'International Tables Vol C Tables 4.2.6.8 and 6.1.1.4'
N N 0.0061 0.0033 'International Tables Vol C Tables 4.2.6.8 and 6.1.1.4'
O O 0.0106 0.0060 'International Tables Vol C Tables 4.2.6.8 and 6.1.1.4'

loop_
_geom_angle_atom_site_label_1
_geom_angle_atom_site_label_2
_geom_angle_atom_site_label_3
_geom_angle
_geom_angle_publ_flag
C12 N11 C16 115.74(13) no
N13 C12 O12 113.04(13) no
N13 C12 N11 128.51(14) no
O12 C12 N11 118.45(13) no
O12 C121 H12A 109.5 no
O12 C121 H12B 109.5 no
H12A C121 H12B 109.5 no
O12 C121 H12C 109.5 no
H12A C121 H12C 109.5 no
H12B C121 H12C 109.5 no
C12 O12 C121 118.05(12) no
C12 N13 C14 117.27(12) no
N14 C14 N13 115.03(12) no
N14 C14 C15 125.40(14) no
N13 C14 C15 119.57(13) no
C14 N14 H14A 120.0 no
C14 N14 H14B 120.0 no
H14A N14 H14B 120.0 no
C16 C15 C14 117.04(13) no
C16 C15 N15 121.60(12) no
C14 C15 N15 121.36(13) no
O151 N15 O152 121.45(13) no
O152 N15 C15 119.95(13) no
O151 N15 C15 118.60(12) no
O16 C16 N11 117.80(13) no
O16 C16 C15 120.35(13) no
N11 C16 C15 121.85(13) no
C16 O16 C161 117.17(12) no
O16 C161 H16A 109.5 no
O16 C161 H16B 109.5 no
H16A C161 H16B 109.5 no
O16 C161 H16C 109.5 no
H16A C161 H16C 109.5 no
H16B C161 H16C 109.5 no
C26 N21 C22 115.96(13) no
N23 C22 O22 113.07(13) no
N23 C22 N21 128.57(14) no
O22 C22 N21 118.36(13) no
O22 C221 H22A 109.5 no
O22 C221 H22B 109.5 no
H22A C221 H22B 109.5 no
O22 C221 H22C 109.5 no
H22A C221 H22C 109.5 no
H22B C221 H22C 109.5 no
C22 O22 C221 117.41(12) no
C22 N23 C24 116.88(12) no
N24 C24 N23 115.08(12) no
N24 C24 C25 125.13(14) no
N23 C24 C25 119.79(13) no
C24 N24 H24A 120.0 no
C24 N24 H24B 120.0 no
H24A N24 H24B 120.0 no
C26 C25 N25 121.93(13) no
C26 C25 C24 116.57(13) no
N25 C25 C24 121.49(13) no
O251 N25 O252 121.16(12) no
O252 N25 C25 119.91(12) no
O251 N25 C25 118.92(12) no
O26 C26 N21 117.74(13) no
O26 C26 C25 120.17(13) no
N21 C26 C25 122.09(13) no
O26 C261 H26A 109.5 no
O26 C261 H26B 109.5 no
H26A C261 H26B 109.5 no
O26 C261 H26C 109.5 no
H26A C261 H26C 109.5 no
H26B C261 H26C 109.5 no
C26 O26 C261 116.88(12) no

loop_
_geom_bond_atom_site_label_1
_geom_bond_atom_site_label_2
_geom_bond_site_symmetry_2
_geom_bond_distance
_geom_bond_publ_flag
N11 C12 . 1.3333(19) y
C12 N13 . 1.3201(19) y
N13 C14 . 1.3497(19) y
C14 C15 . 1.429(2) y
C15 C16 . 1.416(2) y
C16 N11 . 1.3341(19) y
C14 N14 . 1.3292(18) y
C15 N15 . 1.4362(19) y
N15 O151 . 1.2411(16) y
N15 O152 . 1.2153(17) y
C12 O12 . 1.3259(18) y
C16 O16 . 1.3199(17) y
C121 O12 . 1.4438(18) no
C121 H12A . 0.98 no
C121 H12B . 0.98 no
C121 H12C . 0.98 no
N14 H14A . 0.88 no
N14 H14B . 0.88 no
O16 C161 . 1.4483(17) no
C161 H16A . 0.98 no
C161 H16B . 0.98 no
C161 H16C . 0.98 no
N21 C22 . 1.3348(19) y
C22 N23 . 1.3212(19) y
N23 C24 . 1.3522(19) y
C24 C25 . 1.433(2) y
C25 C26 . 1.420(2) y
C26 N21 . 1.323(2) y
C24 N24 . 1.3266(19) y
C25 N25 . 1.4254(19) y
N25 O251 . 1.2456(16) y
N25 O252 . 1.2255(16) y
C22 O22 . 1.3304(18) y
C26 O26 . 1.3215(17) y
C221 O22 . 1.4456(18) no
C221 H22A . 0.98 no
C221 H22B . 0.98 no
C221 H22C . 0.98 no
N24 H24A . 0.88 no
N24 H24B . 0.88 no
C261 O26 . 1.4550(17) no
C261 H26A . 0.98 no
C261 H26B . 0.98 no
C261 H26C . 0.98 no

loop_
_geom_hbond_atom_site_label_D
_geom_hbond_atom_site_label_H
_geom_hbond_atom_site_label_A
_geom_hbond_site_symmetry_A
_geom_hbond_distance_DH
_geom_hbond_distance_HA
_geom_hbond_distance_DA
_geom_hbond_angle_DHA
_geom_hbond_publ_flag
N14 H14B O151 . 0.88 2.00 2.624(2) 127 y
N24 H24B O251 . 0.88 2.01 2.630(2) 126 y
N14 H14A N23 . 0.88 2.16 3.027(2) 169 y
N24 H24A N13 . 0.88 2.14 3.010(2) 170 y
C121 H12B O152 1_565 0.98 2.42 3.378(2) 165 y
C221 H22B O252 1_545 0.98 2.44 3.394(2) 165 y
C161 H16B O26 1_546 0.98 2.54 3.438(2) 153 y
C161 H16B O252 1_546 0.98 2.50 3.356(2) 146 y
C261 H26B O16 1_564 0.98 2.54 3.441(2) 152 y
C261 H26B O152 1_564 0.98 2.48 3.338(2) 146 y

loop_
_geom_torsion_atom_site_label_1
_geom_torsion_atom_site_label_2
_geom_torsion_atom_site_label_3
_geom_torsion_atom_site_label_4
_geom_torsion
_geom_torsion_publ_flag
C16 N11 C12 N13 -0.5(2) no
C16 N11 C12 O12 179.75(12) no
N13 C12 O12 C121 176.44(12) no
O12 C12 N13 C14 -179.38(12) no
N11 C12 N13 C14 0.8(2) no
C12 N13 C14 N14 -179.93(13) no
C12 N13 C14 C15 -0.2(2) no
N14 C14 C15 C16 179.08(13) no
N13 C14 C15 C16 -0.6(2) no
N14 C14 C15 N15 -0.6(2) no
N13 C14 C15 N15 179.74(12) no
C14 C15 N15 O152 -179.91(14) no
C16 C15 N15 O152 0.4(2) no
C14 C15 N15 O151 -0.4(2) y
C16 C15 N15 O151 179.95(13) y
N11 C12 O12 C121 -3.7(2) y
N11 C16 O16 C161 -1.36(19) y
C12 N11 C16 O16 179.81(13) no
C12 N11 C16 C15 -0.5(2) no
C14 C15 C16 O16 -179.33(13) no
N15 C15 C16 O16 0.3(2) no
C14 C15 C16 N11 1.0(2) no
N15 C15 C16 N11 -179.37(13) no
C15 C16 O16 C161 178.93(13) no
C26 N21 C22 N23 -1.6(2) no
C26 N21 C22 O22 179.13(13) no
N23 C22 O22 C221 -179.22(13) no
O22 C22 N23 C24 -178.10(12) no
N21 C22 N23 C24 2.6(2) no
C22 N23 C24 N24 179.68(13) no
C22 N23 C24 C25 0.0(2) no
N24 C24 C25 C26 177.32(14) no
N23 C24 C25 C26 -3.0(2) no
N24 C24 C25 N25 -2.0(2) no
N23 C24 C25 N25 177.63(12) no
C24 C25 N25 O252 175.43(13) no
C26 C25 N25 O252 -3.9(2) no
C24 C25 N25 O251 -4.9(2) y
C26 C25 N25 O251 175.77(13) y
N21 C22 O22 C221 0.2(2) y
N21 C26 O26 C261 -2.44(19) y
C22 N21 C26 O26 178.35(12) no
C22 N21 C26 C25 -2.0(2) no
N25 C25 C26 O26 3.1(2) no
C24 C25 C26 O26 -176.23(13) no
N25 C25 C26 N21 -176.53(13) no
C24 C25 C26 N21 4.1(2) no
C25 C26 O26 C261 177.89(13) no

loop_
_cod_related_entry_id
_cod_related_entry_database
_cod_related_entry_code
1 ChemSpider 209616
